data_7238708
loop_
_publ_author_name
'Barber, Patrick S.'
'Kelley, Steven P.'
'Rogers, Robin D.'

_publ_section_title
;
 Highly selective extraction of the uranyl ion with hydrophobic
 amidoxime-functionalized ionic liquids via \h2 coordination
;
_journal_issue 22
_journal_name_full 'RSC Advances'
_journal_page_first 8526
_journal_paper_doi 10.1039/c2ra21344c
_journal_volume 2
_journal_year 2012
_chemical_formula_sum 'C8 H14 N6 O10 U'
_chemical_formula_weight 592.28
_space_group_IT_number 14
_space_group_name_Hall '-P 2yn'
_space_group_name_H-M_alt 'P 1 21/n 1'
_symmetry_cell_setting monoclinic
_symmetry_space_group_name_H-M 'P 1 21/n 1'
_atom_sites_solution_hydrogens geom
_atom_sites_solution_primary direct
_atom_sites_solution_secondary difmap
_audit_creation_method SHELXL-97
_cell_angle_alpha 90.00
_cell_angle_beta 99.307(2)
_cell_angle_gamma 90.00
_cell_formula_units_Z 4
_cell_length_a 9.0282(3)
_cell_length_b 13.7694(5)
_cell_length_c 14.7200(5)
_cell_measurement_reflns_used 9341
_cell_measurement_temperature 100(2)
_cell_measurement_theta_max 33.11
_cell_measurement_theta_min 2.72
_cell_volume 1805.80(11)
_computing_cell_refinement 'Bruker SAINT'
_computing_data_collection 'Bruker APEX2'
_computing_data_reduction 'Bruker SAINT'
_computing_molecular_graphics 'Bruker SHELXTL'
_computing_publication_material 'Bruker SHELXTL'
_computing_structure_refinement 'SHELXL-97 (Sheldrick, 2008)'
_computing_structure_solution 'SHELXS-97 (Sheldrick, 2008)'
_diffrn_ambient_temperature 100(2)
_diffrn_measured_fraction_theta_full 1.000
_diffrn_measured_fraction_theta_max 1.000
_diffrn_measurement_device_type 'Bruker APEX-II CCD'
_diffrn_measurement_method '\f and \w scans'
_diffrn_radiation_monochromator graphite
_diffrn_radiation_source 'fine-focus sealed tube'
_diffrn_radiation_type MoK\a
_diffrn_radiation_wavelength 0.71073
_diffrn_reflns_av_R_equivalents 0.0315
_diffrn_reflns_av_sigmaI/netI 0.0193
_diffrn_reflns_limit_h_max 12
_diffrn_reflns_limit_h_min -12
_diffrn_reflns_limit_k_max 19
_diffrn_reflns_limit_k_min -19
_diffrn_reflns_limit_l_max 20
_diffrn_reflns_limit_l_min -20
_diffrn_reflns_number 36472
_diffrn_reflns_theta_full 30.00
_diffrn_reflns_theta_max 30.00
_diffrn_reflns_theta_min 2.04
_exptl_absorpt_coefficient_mu 9.047
_exptl_absorpt_correction_T_max 0.7465
_exptl_absorpt_correction_T_min 0.4361
_exptl_absorpt_correction_type multi-scan
_exptl_absorpt_process_details 'Bruker AXScale'
_exptl_crystal_colour red-orange
_exptl_crystal_density_diffrn 2.179
_exptl_crystal_density_meas ?
_exptl_crystal_density_method 'not measured'
_exptl_crystal_description parallelepiped
_exptl_crystal_F_000 1104
_exptl_crystal_size_max 0.11
_exptl_crystal_size_mid 0.03
_exptl_crystal_size_min 0.02
_refine_diff_density_max 1.023
_refine_diff_density_min -1.087
_refine_diff_density_rms 0.122
_refine_ls_extinction_method none
_refine_ls_goodness_of_fit_ref 1.071
_refine_ls_hydrogen_treatment mixed
_refine_ls_matrix_type full
_refine_ls_number_parameters 235
_refine_ls_number_reflns 5270
_refine_ls_number_restraints 0
_refine_ls_restrained_S_all 1.071
_refine_ls_R_factor_all 0.0245
_refine_ls_R_factor_gt 0.0199
_refine_ls_shift/su_max 0.001
_refine_ls_shift/su_mean 0.000
_refine_ls_structure_factor_coef Fsqd
_refine_ls_weighting_details 'calc w=1/[\s^2^(Fo^2^)+(0.0221P)^2^+3.5499P] where P=(Fo^2^+2Fc^2^)/3'
_refine_ls_weighting_scheme calc
_refine_ls_wR_factor_gt 0.0485
_refine_ls_wR_factor_ref 0.0504
_reflns_number_gt 4691
_reflns_number_total 5270
_reflns_threshold_expression >2sigma(I)
_cod_data_source_file c2ra21344c.txt
_cod_data_source_block '[UO2(AO2mim)(NO3)2]H2O'
_cod_depositor_comments
;
The following automatic conversions were performed:

data item '_symmetry_cell_setting' value 'Monoclinic' was changed to
'monoclinic' in accordance with the
/home/saulius/struct/COD-crude-data/automatic-downloads/DataCite-retrospective/RSC/depositions/lib/dictionaries/cif_core.dic
dictionary named 'cif_core.dic' version 2.4.2 last updated on
2011-04-26.

data item '_exptl_crystal_density_meas' value 'not measured' was
changed to '?' -- the value is perceived as not measured.

Automatic conversion script
Id: cif_fix_values 6909 2019-04-08 15:41:33Z antanas 
;
_cod_original_sg_symbol_H-M P2(1)/n
_cod_database_code 7238708

loop_
_symmetry_equiv_pos_as_xyz
'x, y, z'
'-x+1/2, y+1/2, -z+1/2'
'-x, -y, -z'
'x-1/2, -y-1/2, z-1/2'

loop_
_atom_site_label
_atom_site_type_symbol
_atom_site_fract_x
_atom_site_fract_y
_atom_site_fract_z
_atom_site_U_iso_or_equiv
_atom_site_adp_type
_atom_site_occupancy
_atom_site_symmetry_multiplicity
_atom_site_calc_flag
_atom_site_refinement_flags
U1 U 0.271290(10) 0.860823(7) 0.175150(7) 0.01526(4) Uani 1 1 d .
C1 C 0.3194(3) 0.8916(2) -0.1011(2) 0.0204(5) Uani 1 1 d .
H1 H 0.3371 0.9501 -0.0668 0.024 Uiso 1 1 calc R
C2 C 0.2059(4) 0.7686(3) -0.1772(2) 0.0283(7) Uani 1 1 d .
H2 H 0.1292 0.7262 -0.2057 0.034 Uiso 1 1 calc R
C3 C 0.3558(4) 0.7570(3) -0.1738(2) 0.0313(7) Uani 1 1 d .
H3 H 0.4043 0.7049 -0.1995 0.038 Uiso 1 1 calc R
C4 C 0.0423(3) 0.8943(2) -0.1160(2) 0.0255(6) Uani 1 1 d .
H4A H 0.0272 0.8800 -0.0530 0.038 Uiso 1 1 calc R
H4B H -0.0392 0.8654 -0.1596 0.038 Uiso 1 1 calc R
H4C H 0.0429 0.9648 -0.1251 0.038 Uiso 1 1 calc R
C5 C 0.5872(3) 0.8548(2) -0.1080(2) 0.0241(6) Uani 1 1 d .
H5A H 0.6059 0.9152 -0.0714 0.029 Uiso 1 1 calc R
H5B H 0.6233 0.8652 -0.1673 0.029 Uiso 1 1 calc R
C6 C 0.6747(3) 0.7722(2) -0.0565(2) 0.0230(6) Uani 1 1 d .
H6A H 0.7819 0.7909 -0.0430 0.028 Uiso 1 1 calc R
H6B H 0.6669 0.7145 -0.0972 0.028 Uiso 1 1 calc R
C7 C 0.6225(3) 0.7440(2) 0.0339(2) 0.0209(5) Uani 1 1 d .
H7A H 0.5176 0.7206 0.0201 0.025 Uiso 1 1 calc R
H7B H 0.6852 0.6896 0.0623 0.025 Uiso 1 1 calc R
C8 C 0.6306(3) 0.8255(2) 0.10166(19) 0.0185(5) Uani 1 1 d .
H100 H 0.850(5) 0.839(3) 0.127(3) 0.021(9) Uiso 1 1 d .
H101 H 0.767(4) 0.900(3) 0.175(2) 0.015(9) Uiso 1 1 d .
N1 N 0.1861(3) 0.85368(18) -0.13154(18) 0.0204(5) Uani 1 1 d .
N3 N 0.4242(3) 0.83510(19) -0.12598(18) 0.0212(5) Uani 1 1 d .
N4 N 0.7641(3) 0.8696(2) 0.1313(2) 0.0233(5) Uani 1 1 d .
N5 N 0.5076(3) 0.85261(19) 0.12763(18) 0.0210(5) Uani 1 1 d .
N6 N 0.1107(3) 0.7122(2) 0.0624(2) 0.0349(7) Uani 1 1 d .
N7 N 0.1416(4) 0.9710(2) 0.3063(2) 0.0353(7) Uani 1 1 d .
O1 O 0.5129(2) 0.92398(17) 0.19484(15) 0.0242(4) Uani 1 1 d .
O2 O 0.3295(2) 0.77109(17) 0.26084(15) 0.0256(5) Uani 1 1 d .
O3 O 0.2079(2) 0.94896(15) 0.08864(14) 0.0214(4) Uani 1 1 d .
O4 O 0.0644(2) 0.90822(15) 0.25657(15) 0.0217(4) Uani 1 1 d .
O5 O 0.2767(3) 0.98647(18) 0.29657(17) 0.0298(5) Uani 1 1 d .
O6 O 0.0729(5) 1.0261(4) 0.3781(4) 0.1008(18) Uani 1 1 d .
O7 O 0.0430(2) 0.75793(17) 0.11813(17) 0.0280(5) Uani 1 1 d .
O8 O 0.2437(2) 0.73569(16) 0.05481(16) 0.0238(4) Uani 1 1 d .
O9 O 0.0360(5) 0.6298(3) 0.0057(4) 0.0806(14) Uani 1 1 d .
O10 O 0.6637(6) 1.0561(4) 0.3247(3) 0.0990(17) Uani 1 1 d .

loop_
_atom_site_aniso_label
_atom_site_aniso_U_11
_atom_site_aniso_U_22
_atom_site_aniso_U_33
_atom_site_aniso_U_23
_atom_site_aniso_U_13
_atom_site_aniso_U_12
U1 0.01120(5) 0.01826(5) 0.01674(5) 0.00049(4) 0.00348(3) 0.00108(4)
C1 0.0211(13) 0.0195(13) 0.0201(13) -0.0003(10) 0.0017(10) -0.0002(11)
C2 0.0227(15) 0.0295(16) 0.0309(17) -0.0118(13) -0.0013(12) 0.0003(12)
C3 0.0228(15) 0.0350(18) 0.0347(18) -0.0167(14) 0.0004(13) 0.0016(13)
C4 0.0166(13) 0.0293(15) 0.0304(16) -0.0013(13) 0.0029(11) 0.0050(11)
C5 0.0172(13) 0.0315(16) 0.0235(14) 0.0020(12) 0.0030(11) -0.0051(11)
C6 0.0154(13) 0.0322(16) 0.0224(14) -0.0037(12) 0.0058(10) 0.0005(11)
C7 0.0160(12) 0.0212(13) 0.0260(15) 0.0007(11) 0.0055(10) 0.0023(10)
C8 0.0142(12) 0.0224(13) 0.0190(13) 0.0033(10) 0.0032(10) 0.0004(10)
N1 0.0175(11) 0.0227(12) 0.0205(12) -0.0012(9) 0.0013(9) 0.0009(9)
N3 0.0181(12) 0.0240(12) 0.0208(12) -0.0022(9) 0.0011(9) 0.0002(9)
N4 0.0128(11) 0.0304(14) 0.0267(14) -0.0006(11) 0.0031(9) -0.0006(10)
N5 0.0129(11) 0.0262(13) 0.0242(12) -0.0036(10) 0.0040(9) -0.0004(9)
N6 0.0291(15) 0.0304(15) 0.0437(18) 0.0019(13) 0.0019(13) 0.0027(12)
N7 0.0352(16) 0.0360(16) 0.0366(16) -0.0046(13) 0.0121(13) 0.0004(13)
O1 0.0170(9) 0.0300(11) 0.0264(11) -0.0077(9) 0.0057(8) -0.0027(8)
O2 0.0236(11) 0.0304(12) 0.0234(11) 0.0073(9) 0.0056(8) 0.0056(9)
O3 0.0207(10) 0.0217(10) 0.0220(10) 0.0025(8) 0.0043(8) 0.0016(8)
O4 0.0188(9) 0.0219(10) 0.0260(11) -0.0058(8) 0.0082(8) -0.0033(8)
O5 0.0210(11) 0.0373(13) 0.0326(12) -0.0145(10) 0.0087(9) -0.0062(9)
O6 0.085(3) 0.113(4) 0.117(4) -0.067(3) 0.055(3) -0.018(3)
O7 0.0164(10) 0.0325(12) 0.0361(13) -0.0093(10) 0.0071(9) -0.0009(9)
O8 0.0185(10) 0.0230(10) 0.0307(12) -0.0065(9) 0.0065(8) -0.0019(8)
O9 0.063(3) 0.062(2) 0.113(4) -0.034(2) 0.004(2) -0.0144(19)
O10 0.098(3) 0.133(5) 0.062(3) -0.019(3) 0.001(2) -0.047(3)

loop_
_atom_type_symbol
_atom_type_description
_atom_type_scat_dispersion_real
_atom_type_scat_dispersion_imag
_atom_type_scat_source
C C 0.0033 0.0016 'International Tables Vol C Tables 4.2.6.8 and 6.1.1.4'
H H 0.0000 0.0000 'International Tables Vol C Tables 4.2.6.8 and 6.1.1.4'
N N 0.0061 0.0033 'International Tables Vol C Tables 4.2.6.8 and 6.1.1.4'
O O 0.0106 0.0060 'International Tables Vol C Tables 4.2.6.8 and 6.1.1.4'
U U -9.6767 9.6646 'International Tables Vol C Tables 4.2.6.8 and 6.1.1.4'

loop_
_geom_angle_atom_site_label_1
_geom_angle_atom_site_label_2
_geom_angle_atom_site_label_3
_geom_angle
O2 U1 O3 178.35(10)
O2 U1 O1 90.44(9)
O3 U1 O1 91.19(9)
O2 U1 N5 89.95(10)
O3 U1 N5 91.27(9)
O1 U1 N5 34.58(8)
O2 U1 O8 90.46(10)
O3 U1 O8 88.80(9)
O1 U1 O8 109.66(7)
N5 U1 O8 75.09(8)
O2 U1 O4 89.97(9)
O3 U1 O4 89.20(8)
O1 U1 O4 127.62(7)
N5 U1 O4 162.20(8)
O8 U1 O4 122.71(7)
O2 U1 O5 90.26(10)
O3 U1 O5 90.37(9)
O1 U1 O5 74.96(7)
N5 U1 O5 109.54(8)
O8 U1 O5 175.32(7)
O4 U1 O5 52.66(7)
O2 U1 O7 88.73(10)
O3 U1 O7 89.66(9)
O1 U1 O7 161.71(7)
N5 U1 O7 127.13(8)
O8 U1 O7 52.08(7)
O4 U1 O7 70.66(7)
O5 U1 O7 123.31(7)
O2 U1 N7 89.78(10)
O3 U1 N7 90.10(10)
O1 U1 N7 101.33(8)
N5 U1 N7 135.91(9)
O8 U1 N7 149.00(8)
O4 U1 N7 26.29(8)
O5 U1 N7 26.37(8)
O7 U1 N7 96.94(8)
O2 U1 N6 88.76(10)
O3 U1 N6 89.93(9)
O1 U1 N6 135.59(8)
N5 U1 N6 101.01(9)
O8 U1 N6 25.98(8)
O4 U1 N6 96.78(8)
O5 U1 N6 149.43(8)
O7 U1 N6 26.13(8)
N7 U1 N6 123.06(9)
N3 C1 N1 109.0(3)
C3 C2 N1 106.9(3)
C2 C3 N3 106.8(3)
N3 C5 C6 112.0(2)
C5 C6 C7 114.5(2)
C8 C7 C6 113.6(2)
N5 C8 N4 122.6(3)
N5 C8 C7 117.7(3)
N4 C8 C7 119.7(3)
C1 N1 C2 108.6(3)
C1 N1 C4 125.2(3)
C2 N1 C4 126.2(3)
C1 N3 C3 108.7(3)
C1 N3 C5 125.4(3)
C3 N3 C5 125.9(3)
C8 N5 O1 119.0(2)
C8 N5 U1 165.9(2)
O1 N5 U1 71.52(13)
O8 N6 O7 119.6(3)
O8 N6 O9 119.4(3)
O7 N6 O9 121.0(3)
O8 N6 U1 58.15(16)
O7 N6 U1 61.56(16)
O9 N6 U1 176.0(2)
O4 N7 O5 119.9(3)
O4 N7 O6 119.8(3)
O5 N7 O6 120.3(3)
O4 N7 U1 59.56(15)
O5 N7 U1 60.36(16)
O6 N7 U1 177.8(3)
N5 O1 U1 73.90(13)
N7 O4 U1 94.15(17)
N7 O5 U1 93.27(18)
N6 O7 U1 92.32(18)
N6 O8 U1 95.87(19)

loop_
_geom_bond_atom_site_label_1
_geom_bond_atom_site_label_2
_geom_bond_distance
U1 O2 1.783(2)
U1 O3 1.785(2)
U1 O1 2.322(2)
U1 N5 2.353(2)
U1 O8 2.455(2)
U1 O4 2.465(2)
U1 O5 2.482(2)
U1 O7 2.530(2)
U1 N7 2.851(3)
U1 N6 2.875(3)
C1 N3 1.322(4)
C1 N1 1.323(4)
C2 C3 1.356(4)
C2 N1 1.376(4)
C3 N3 1.376(4)
C4 N1 1.464(4)
C5 N3 1.477(4)
C5 C6 1.516(4)
C6 C7 1.532(4)
C7 C8 1.495(4)
C8 N5 1.287(4)
C8 N4 1.357(4)
N5 O1 1.390(3)
N6 O8 1.266(4)
N6 O7 1.267(4)
N6 O9 1.503(5)
N7 O4 1.266(4)
N7 O5 1.269(4)
N7 O6 1.514(5)
